data_4127178
loop_
_publ_author_name
'Buades, Ana B.'
'Sanchez Arderiu, V\'ictor'
'Olid-Britos, David'
'Vi\~nas, Clara'
'Sillanp\"a\"a, Reijo'
'Haukka, Matti'
'Fontrodona, Xavier'
'Paradinas, Markos'
'Ocal, Carmen'
'Teixidor, Francesc'

_publ_section_title
;
 Electron Accumulative Molecules.
;
_journal_name_full 'Journal of the American Chemical Society'
_journal_paper_doi 10.1021/jacs.7b12815
_journal_year 2018
_chemical_formula_moiety 'C26 H66 B36 Co2 N2 O2'
_chemical_formula_sum 'C26 H66 B36 Co2 N2 O2'
_chemical_formula_weight 945.82
_space_group_crystal_system monoclinic
_space_group_IT_number 14
_space_group_name_Hall '-P 2yn'
_space_group_name_H-M_alt 'P 1 21/n 1'
_symmetry_space_group_name_Hall '-P 2yn'
_symmetry_space_group_name_H-M 'P 1 21/n 1'
_atom_sites_solution_hydrogens geom
_audit_creation_method SHELXL-2016/6
_cell_angle_alpha 90
_cell_angle_beta 114.8840(10)
_cell_angle_gamma 90
_cell_formula_units_Z 2
_cell_length_a 12.2514(4)
_cell_length_b 17.1579(5)
_cell_length_c 13.0272(4)
_cell_measurement_reflns_used 18265
_cell_measurement_temperature 170(2)
_cell_measurement_theta_max 29.13
_cell_measurement_theta_min 1.00
_cell_volume 2484.19(13)
_computing_cell_refinement 'Denzo/Scalepack (Otwinowski & Minor, 1997)'
_computing_data_collection 'Collect (Bruker AXS BV, 1997-2008)'
_computing_data_reduction 'Denzo/Scalepack (Otwinowski & Minor, 1997)'
_computing_molecular_graphics 'CrystaMaker (CrystalMaker Software ltd., 2011)'
_computing_publication_material 'SHELXL-2016/7 (Sheldrick, 2016)'
_computing_structure_refinement 'SHELXL-2014/7 (Sheldrick, 2014)'
_computing_structure_solution 'SUPERFLIP (Palatinus & Chapuis, 2007)'
_diffrn_ambient_temperature 170(2)
_diffrn_detector_area_resol_mean 16
_diffrn_measured_fraction_theta_full 0.996
_diffrn_measured_fraction_theta_max 0.990
_diffrn_measurement_device '\k-geometry diffractometer'
_diffrn_measurement_device_type 'Bruker KAPPA APEX II CCD'
_diffrn_measurement_method '\f scans and \w scans with \k offset'
_diffrn_radiation_monochromator 'horizontally mounted graphite crystal'
_diffrn_radiation_type MoK\a
_diffrn_radiation_wavelength 0.71073
_diffrn_reflns_av_R_equivalents 0.0687
_diffrn_reflns_av_unetI/netI 0.0743
_diffrn_reflns_Laue_measured_fraction_full 0.996
_diffrn_reflns_Laue_measured_fraction_max 0.990
_diffrn_reflns_limit_h_max 16
_diffrn_reflns_limit_h_min -16
_diffrn_reflns_limit_k_max 23
_diffrn_reflns_limit_k_min -23
_diffrn_reflns_limit_l_max 17
_diffrn_reflns_limit_l_min -17
_diffrn_reflns_number 25212
_diffrn_reflns_point_group_measured_fraction_full 0.996
_diffrn_reflns_point_group_measured_fraction_max 0.990
_diffrn_reflns_theta_full 25.242
_diffrn_reflns_theta_max 29.213
_diffrn_reflns_theta_min 2.093
_diffrn_source 'fine-focus sealed tube'
_exptl_absorpt_coefficient_mu 0.701
_exptl_absorpt_correction_T_max 0.7458
_exptl_absorpt_correction_T_min 0.6732
_exptl_absorpt_correction_type multi-scan
_exptl_absorpt_process_details
;
SADABS-2012/1 (Bruker, 2012)
Additional spherical absorption correction applied with mu*r =  0.2000
Lambda/2 correction factor = 0.0015
;
_exptl_crystal_colour yellow
_exptl_crystal_density_diffrn 1.264
_exptl_crystal_description block
_exptl_crystal_F_000 972
_exptl_crystal_size_max 0.170
_exptl_crystal_size_mid 0.130
_exptl_crystal_size_min 0.060
_refine_diff_density_max 1.689
_refine_diff_density_min -0.375
_refine_diff_density_rms 0.097
_refine_ls_extinction_method none
_refine_ls_goodness_of_fit_ref 1.061
_refine_ls_hydrogen_treatment constr
_refine_ls_matrix_type full
_refine_ls_number_parameters 307
_refine_ls_number_reflns 6672
_refine_ls_number_restraints 0
_refine_ls_restrained_S_all 1.061
_refine_ls_R_factor_all 0.1279
_refine_ls_R_factor_gt 0.0736
_refine_ls_shift/su_max 0.000
_refine_ls_shift/su_mean 0.000
_refine_ls_structure_factor_coef Fsqd
_refine_ls_weighting_details 'w=1/[\s^2^(Fo^2^)+(0.0574P)^2^+7.3101P] where P=(Fo^2^+2Fc^2^)/3'
_refine_ls_weighting_scheme calc
_refine_ls_wR_factor_gt 0.1579
_refine_ls_wR_factor_ref 0.1880
_reflns_Friedel_coverage 0.000
_reflns_number_gt 4380
_reflns_number_total 6672
_reflns_threshold_expression 'I > 2\s(I)'
_cod_data_source_file ja7b12815_si_003.cif
_cod_data_source_block 11
_cod_database_code 4127178
_shelx_shelxl_version_number 2016/6
_shelx_space_group_comment
;
The symmetry employed for this shelxl refinement is uniquely defined
by the following loop, which should always be used as a source of
symmetry information in preference to the above space-group names.
They are only intended as comments.
;
_shelx_estimated_absorpt_t_min 0.890
_shelx_estimated_absorpt_t_max 0.959

loop_
_space_group_symop_operation_xyz
'x, y, z'
'-x+1/2, y+1/2, -z+1/2'
'-x, -y, -z'
'x-1/2, -y-1/2, z-1/2'

loop_
_atom_site_label
_atom_site_type_symbol
_atom_site_fract_x
_atom_site_fract_y
_atom_site_fract_z
_atom_site_U_iso_or_equiv
_atom_site_adp_type
_atom_site_occupancy
_atom_site_site_symmetry_order
_atom_site_calc_flag
_atom_site_refinement_flags_posn
_atom_site_refinement_flags_adp
Co1 Co 0.47281(4) 0.36653(3) 0.75159(4) 0.02369(15) Uani 1 1 d . .
N1 N 0.6854(3) 0.48993(18) 0.8438(2) 0.0234(6) Uani 1 1 d . .
C1 C 0.3378(3) 0.4190(2) 0.6144(3) 0.0275(8) Uani 1 1 d . .
H1 H 0.291463 0.372158 0.551138 0.033 Uiso 1 1 calc R U
C1' C 0.4054(3) 0.2551(3) 0.7301(4) 0.0350(9) Uani 1 1 d . .
H1' H 0.305805 0.259582 0.678861 0.042 Uiso 1 1 calc R U
C2 C 0.3202(3) 0.4264(2) 0.7299(3) 0.0278(8) Uani 1 1 d . .
H2 H 0.261003 0.384704 0.749276 0.033 Uiso 1 1 calc R U
C2' C 0.4981(4) 0.2687(2) 0.6734(3) 0.0335(9) Uani 1 1 d . .
H2' H 0.465531 0.283167 0.581411 0.040 Uiso 1 1 calc R U
C3 C 0.7591(3) 0.4843(2) 0.7912(3) 0.0287(8) Uani 1 1 d . .
H3 H 0.725407 0.477388 0.711483 0.034 Uiso 1 1 calc R U
C4 C 0.8825(3) 0.4883(3) 0.8505(3) 0.0308(9) Uani 1 1 d . .
H4 H 0.932712 0.483473 0.811733 0.037 Uiso 1 1 calc R U
C5 C 0.9334(3) 0.4993(2) 0.9671(3) 0.0240(7) Uani 1 1 d . .
C6 C 0.8554(3) 0.5089(2) 1.0188(3) 0.0281(8) Uani 1 1 d . .
H6 H 0.886696 0.519241 1.097717 0.034 Uiso 1 1 calc R U
C7 C 0.7335(3) 0.5036(2) 0.9562(3) 0.0262(8) Uani 1 1 d . .
H7 H 0.681485 0.509763 0.992938 0.031 Uiso 1 1 calc R U
B4 B 0.4774(4) 0.4472(3) 0.6321(3) 0.0262(9) Uani 1 1 d . .
H4A H 0.528507 0.423426 0.585135 0.031 Uiso 1 1 calc R U
B4' B 0.4629(4) 0.2851(3) 0.8674(4) 0.0322(10) Uani 1 1 d . .
H4' H 0.409658 0.308394 0.912610 0.039 Uiso 1 1 calc R U
B5 B 0.3480(4) 0.5076(3) 0.5616(4) 0.0297(9) Uani 1 1 d . .
H5 H 0.314779 0.521370 0.469296 0.036 Uiso 1 1 calc R U
B5' B 0.6176(4) 0.2079(3) 0.7287(4) 0.0378(11) Uani 1 1 d . .
H5' H 0.667106 0.183188 0.680899 0.045 Uiso 1 1 calc R U
B6 B 0.2463(4) 0.4924(3) 0.6231(4) 0.0327(10) Uani 1 1 d . .
H6A H 0.146510 0.495825 0.572696 0.039 Uiso 1 1 calc R U
B6' B 0.4722(5) 0.1743(3) 0.7027(5) 0.0428(12) Uani 1 1 d . .
H6' H 0.424976 0.128172 0.638371 0.051 Uiso 1 1 calc R U
B7 B 0.4459(4) 0.4610(3) 0.8393(4) 0.0269(9) Uani 1 1 d . .
H7A H 0.475911 0.446742 0.931105 0.032 Uiso 1 1 calc R U
B7' B 0.6294(4) 0.3088(3) 0.7667(4) 0.0291(9) Uani 1 1 d . .
H7' H 0.689151 0.348298 0.744684 0.035 Uiso 1 1 calc R U
B8 B 0.5477(4) 0.4795(3) 0.7761(3) 0.0250(8) Uani 1 1 d . .
B8' B 0.6129(4) 0.3181(3) 0.8978(4) 0.0278(9) Uani 1 1 d . .
H8' H 0.661788 0.362333 0.964586 0.033 Uiso 1 1 calc R U
B9 B 0.4812(4) 0.5491(3) 0.6652(4) 0.0296(9) Uani 1 1 d . .
H9 H 0.537068 0.591311 0.642331 0.035 Uiso 1 1 calc R U
B9' B 0.6904(4) 0.2366(3) 0.8725(4) 0.0328(10) Uani 1 1 d . .
H9' H 0.790058 0.230107 0.921484 0.039 Uiso 1 1 calc R U
B10 B 0.3395(4) 0.5760(3) 0.6603(4) 0.0329(10) Uani 1 1 d . .
H10 H 0.302465 0.636189 0.634636 0.039 Uiso 1 1 calc R U
B10' B 0.5947(5) 0.1539(3) 0.8341(4) 0.0393(11) Uani 1 1 d . .
H10' H 0.630553 0.093336 0.858412 0.047 Uiso 1 1 calc R U
B11 B 0.3160(4) 0.5214(3) 0.7666(4) 0.0305(9) Uani 1 1 d . .
H11 H 0.261736 0.544283 0.811003 0.037 Uiso 1 1 calc R U
B11' B 0.4538(4) 0.1835(3) 0.8298(5) 0.0395(11) Uani 1 1 d . .
H11' H 0.394227 0.142439 0.849624 0.047 Uiso 1 1 calc R U
B12 B 0.4607(4) 0.5572(3) 0.7933(4) 0.0301(9) Uani 1 1 d . .
H12 H 0.502887 0.605180 0.855818 0.036 Uiso 1 1 calc R U
B12' B 0.5887(4) 0.2220(3) 0.9356(4) 0.0349(10) Uani 1 1 d . .
H12' H 0.619892 0.205620 1.026849 0.042 Uiso 1 1 calc R U
O1 O 0.5613(3) 0.1147(2) 0.2492(3) 0.0548(9) Uani 1 1 d . .
C8 C 0.5712(6) 0.1889(4) 0.3007(7) 0.0769(19) Uani 1 1 d . .
H8A H 0.627177 0.222656 0.283955 0.092 Uiso 1 1 calc R U
H8B H 0.601421 0.183441 0.383755 0.092 Uiso 1 1 calc R U
C9 C 0.4484(6) 0.2225(4) 0.2520(7) 0.084(2) Uani 1 1 d . .
H9A H 0.451328 0.280173 0.250180 0.100 Uiso 1 1 calc R U
H9B H 0.403088 0.206507 0.295977 0.100 Uiso 1 1 calc R U
C10 C 0.3919(6) 0.1889(5) 0.1328(6) 0.082(2) Uani 1 1 d . .
H10A H 0.306059 0.176145 0.110445 0.099 Uiso 1 1 calc R U
H10B H 0.397829 0.226309 0.077513 0.099 Uiso 1 1 calc R U
C11 C 0.4631(5) 0.1170(3) 0.1393(4) 0.0518(13) Uani 1 1 d . .
H11A H 0.411889 0.070182 0.127410 0.062 Uiso 1 1 calc R U
H11B H 0.493754 0.118057 0.080082 0.062 Uiso 1 1 calc R U

loop_
_atom_site_aniso_label
_atom_site_aniso_U_11
_atom_site_aniso_U_22
_atom_site_aniso_U_33
_atom_site_aniso_U_23
_atom_site_aniso_U_13
_atom_site_aniso_U_12
Co1 0.0180(2) 0.0312(3) 0.0202(2) -0.0008(2) 0.00648(17) -0.0032(2)
N1 0.0200(13) 0.0283(16) 0.0206(14) -0.0016(13) 0.0073(12) -0.0050(12)
C1 0.0190(15) 0.040(2) 0.0222(17) 0.0001(16) 0.0070(14) -0.0027(15)
C1' 0.0217(17) 0.039(2) 0.037(2) -0.0012(19) 0.0047(16) -0.0067(17)
C2 0.0201(16) 0.041(2) 0.0227(17) 0.0009(16) 0.0092(14) -0.0014(16)
C2' 0.0301(19) 0.035(2) 0.0292(19) -0.0092(18) 0.0066(16) -0.0012(17)
C3 0.0238(17) 0.042(2) 0.0209(17) -0.0032(16) 0.0096(14) -0.0084(16)
C4 0.0235(17) 0.047(2) 0.0217(17) 0.0005(17) 0.0098(14) -0.0077(17)
C5 0.0223(17) 0.0282(18) 0.0214(16) -0.0005(15) 0.0092(14) -0.0063(15)
C6 0.0227(16) 0.039(2) 0.0202(17) -0.0028(16) 0.0063(14) -0.0038(16)
C7 0.0235(16) 0.036(2) 0.0201(16) -0.0034(16) 0.0099(14) -0.0019(15)
B4 0.0193(17) 0.038(2) 0.0202(18) 0.0015(18) 0.0074(15) 0.0000(17)
B4' 0.028(2) 0.037(2) 0.032(2) 0.008(2) 0.0130(18) -0.0034(19)
B5 0.0227(19) 0.041(2) 0.023(2) 0.0082(19) 0.0073(16) 0.0006(18)
B5' 0.036(2) 0.037(3) 0.037(3) -0.006(2) 0.012(2) 0.004(2)
B6 0.0200(18) 0.047(3) 0.029(2) 0.005(2) 0.0081(17) 0.0012(19)
B6' 0.038(3) 0.036(3) 0.042(3) -0.006(2) 0.005(2) -0.005(2)
B7 0.0222(18) 0.034(2) 0.025(2) -0.0006(18) 0.0113(16) 0.0001(17)
B7' 0.0223(19) 0.034(2) 0.032(2) -0.0016(19) 0.0129(17) -0.0012(17)
B8 0.0203(18) 0.030(2) 0.0224(19) 0.0000(17) 0.0070(15) -0.0017(16)
B8' 0.0189(17) 0.033(2) 0.027(2) -0.0002(18) 0.0055(16) -0.0032(17)
B9 0.0234(19) 0.038(2) 0.024(2) 0.0049(19) 0.0070(16) -0.0031(18)
B9' 0.0230(19) 0.035(2) 0.034(2) 0.001(2) 0.0054(18) 0.0024(18)
B10 0.027(2) 0.038(3) 0.032(2) 0.007(2) 0.0110(18) 0.0043(19)
B10' 0.039(3) 0.035(3) 0.037(3) 0.000(2) 0.009(2) 0.001(2)
B11 0.0237(19) 0.039(2) 0.031(2) 0.007(2) 0.0133(17) 0.0079(19)
B11' 0.032(2) 0.036(3) 0.045(3) 0.005(2) 0.010(2) -0.010(2)
B12 0.028(2) 0.032(2) 0.028(2) 0.0002(19) 0.0103(18) 0.0022(18)
B12' 0.032(2) 0.035(3) 0.033(2) 0.005(2) 0.0102(19) -0.003(2)
O1 0.055(2) 0.057(2) 0.049(2) 0.0021(17) 0.0190(17) 0.0147(18)
C8 0.066(4) 0.066(4) 0.097(5) -0.025(4) 0.032(4) -0.008(3)
C9 0.070(4) 0.054(4) 0.128(7) -0.012(4) 0.043(5) 0.004(3)
C10 0.072(4) 0.109(6) 0.071(4) 0.022(4) 0.034(4) 0.036(4)
C11 0.050(3) 0.065(4) 0.042(3) 0.008(2) 0.021(2) -0.003(3)

loop_
_atom_type_symbol
_atom_type_description
_atom_type_scat_dispersion_real
_atom_type_scat_dispersion_imag
_atom_type_scat_source
C C 0.0033 0.0016 'International Tables Vol C Tables 4.2.6.8 and 6.1.1.4'
H H 0.0000 0.0000 'International Tables Vol C Tables 4.2.6.8 and 6.1.1.4'
B B 0.0013 0.0007 'International Tables Vol C Tables 4.2.6.8 and 6.1.1.4'
Co Co 0.3494 0.9721 'International Tables Vol C Tables 4.2.6.8 and 6.1.1.4'
N N 0.0061 0.0033 'International Tables Vol C Tables 4.2.6.8 and 6.1.1.4'
O O 0.0106 0.0060 'International Tables Vol C Tables 4.2.6.8 and 6.1.1.4'

loop_
_geom_angle_atom_site_label_1
_geom_angle_atom_site_label_2
_geom_angle_atom_site_label_3
_geom_angle
_geom_angle_site_symmetry_3
C2 Co1 C2' 131.43(16) .
C2 Co1 C1' 99.01(16) .
C2' Co1 C1' 46.20(17) .
C2 Co1 C1 46.22(14) .
C2' Co1 C1 99.24(16) .
C1' Co1 C1 99.11(16) .
C2 Co1 B7 48.71(15) .
C2' Co1 B7 176.07(18) .
C1' Co1 B7 130.52(17) .
C1 Co1 B7 83.20(16) .
C2 Co1 B7' 176.94(17) .
C2' Co1 B7' 48.41(16) .
C1' Co1 B7' 82.67(17) .
C1 Co1 B7' 131.09(16) .
B7 Co1 B7' 131.72(17) .
C2 Co1 B4' 96.16(17) .
C2' Co1 B4' 83.1(2) .
C1' Co1 B4' 48.43(18) .
C1 Co1 B4' 130.25(16) .
B7 Co1 B4' 93.02(19) .
B7' Co1 B4' 86.88(18) .
C2 Co1 B4 82.82(16) .
C2' Co1 B4 96.54(18) .
C1' Co1 B4 130.27(17) .
C1 Co1 B4 48.10(15) .
B7 Co1 B4 87.38(18) .
B7' Co1 B4 94.13(17) .
B4' Co1 B4 178.25(17) .
C2 Co1 B8 82.75(16) .
C2' Co1 B8 132.77(17) .
C1' Co1 B8 178.16(17) .
C1 Co1 B8 82.48(16) .
B7 Co1 B8 50.43(17) .
B7' Co1 B8 95.60(17) .
B4' Co1 B8 131.00(18) .
B4 Co1 B8 50.35(16) .
C2 Co1 B8' 131.81(16) .
C2' Co1 B8' 83.76(17) .
C1' Co1 B8' 83.38(17) .
C1 Co1 B8' 176.94(17) .
B7 Co1 B8' 93.84(17) .
B7' Co1 B8' 50.80(17) .
B4' Co1 B8' 50.49(17) .
B4 Co1 B8' 131.20(16) .
B8 Co1 B8' 95.05(16) .
C3 N1 C7 119.0(3) .
C3 N1 B8 120.3(3) .
C7 N1 B8 120.7(3) .
C2 C1 B5 111.7(3) .
C2 C1 B4 112.0(3) .
B5 C1 B4 63.7(2) .
C2 C1 B6 62.3(2) .
B5 C1 B6 62.1(3) .
B4 C1 B6 115.5(3) .
C2 C1 Co1 66.38(18) .
B5 C1 Co1 125.1(2) .
B4 C1 Co1 67.15(19) .
B6 C1 Co1 124.7(3) .
C2 C1 H1 121.2 .
B5 C1 H1 116.5 .
B4 C1 H1 118.3 .
B6 C1 H1 115.5 .
Co1 C1 H1 107.3 .
C2' C1' B11' 111.6(3) .
C2' C1' B4' 112.2(3) .
B11' C1' B4' 63.9(3) .
C2' C1' B6' 62.2(3) .
B11' C1' B6' 62.2(3) .
B4' C1' B6' 116.0(3) .
C2' C1' Co1 66.9(2) .
B11' C1' Co1 125.2(3) .
B4' C1' Co1 67.1(2) .
B6' C1' Co1 125.3(3) .
C2' C1' H1' 121.2 .
B11' C1' H1' 116.5 .
B4' C1' H1' 118.1 .
B6' C1' H1' 115.2 .
Co1 C1' H1' 107.0 .
C1 C2 B11 111.6(3) .
C1 C2 B7 112.2(3) .
B11 C2 B7 63.7(3) .
C1 C2 B6 61.9(2) .
B11 C2 B6 62.1(3) .
B7 C2 B6 115.4(3) .
C1 C2 Co1 67.41(19) .
B11 C2 Co1 125.1(2) .
B7 C2 Co1 66.89(19) .
B6 C2 Co1 125.4(3) .
C1 C2 H2 120.9 .
B11 C2 H2 116.7 .
B7 C2 H2 118.5 .
B6 C2 H2 115.5 .
Co1 C2 H2 106.8 .
C1' C2' B5' 111.4(4) .
C1' C2' B7' 111.6(3) .
B5' C2' B7' 63.7(3) .
C1' C2' B6' 62.1(3) .
B5' C2' B6' 62.2(3) .
B7' C2' B6' 115.4(3) .
C1' C2' Co1 67.0(2) .
B5' C2' Co1 125.2(3) .
B7' C2' Co1 67.0(2) .
B6' C2' Co1 125.3(3) .
C1' C2' H2' 121.3 .
B5' C2' H2' 116.6 .
B7' C2' H2' 118.6 .
B6' C2' H2' 115.4 .
Co1 C2' H2' 106.8 .
N1 C3 C4 121.5(3) .
N1 C3 H3 119.3 .
C4 C3 H3 119.3 .
C3 C4 C5 120.0(4) .
C3 C4 H4 120.0 .
C5 C4 H4 120.0 .
C4 C5 C6 117.5(3) .
C4 C5 C5 120.6(4) 3_767
C6 C5 C5 121.9(4) 3_767
C7 C6 C5 120.1(3) .
C7 C6 H6 119.9 .
C5 C6 H6 119.9 .
N1 C7 C6 121.7(3) .
N1 C7 H7 119.1 .
C6 C7 H7 119.1 .
C1 B4 B5 58.1(2) .
C1 B4 B8 104.1(3) .
B5 B4 B8 106.8(3) .
C1 B4 B9 103.4(3) .
B5 B4 B9 59.2(3) .
B8 B4 B9 59.6(2) .
C1 B4 Co1 64.75(19) .
B5 B4 Co1 117.9(3) .
B8 B4 Co1 65.11(19) .
B9 B4 Co1 118.0(3) .
C1 B4 H4A 125.9 .
B5 B4 H4A 120.5 .
B8 B4 H4A 123.5 .
B9 B4 H4A 121.4 .
Co1 B4 H4A 111.1 .
C1' B4' B12' 103.2(3) .
C1' B4' B8' 105.0(3) .
B12' B4' B8' 59.6(3) .
C1' B4' B11' 58.0(3) .
B12' B4' B11' 59.3(3) .
B8' B4' B11' 107.7(3) .
C1' B4' Co1 64.5(2) .
B12' B4' Co1 117.6(3) .
B8' B4' Co1 65.5(2) .
B11' B4' Co1 117.7(3) .
C1' B4' H4' 125.8 .
B12' B4' H4' 121.7 .
B8' B4' H4' 122.6 .
B11' B4' H4' 120.3 .
Co1 B4' H4' 111.3 .
C1 B5 B6 59.7(3) .
C1 B5 B9 104.6(3) .
B6 B5 B9 108.3(3) .
C1 B5 B10 105.2(3) .
B6 B5 B10 60.0(3) .
B9 B5 B10 59.9(3) .
C1 B5 B4 58.2(2) .
B6 B5 B4 108.9(3) .
B9 B5 B4 60.6(2) .
B10 B5 B4 108.7(3) .
C1 B5 H5 124.7 .
B6 B5 H5 120.9 .
B9 B5 H5 122.4 .
B10 B5 H5 122.1 .
B4 B5 H5 121.0 .
C2' B5' B6' 59.8(3) .
C2' B5' B9' 103.8(3) .
B6' B5' B9' 108.2(4) .
C2' B5' B10' 105.2(4) .
B6' B5' B10' 60.2(3) .
B9' B5' B10' 60.1(3) .
C2' B5' B7' 58.4(3) .
B6' B5' B7' 109.1(3) .
B9' B5' B7' 59.5(3) .
B10' B5' B7' 108.2(4) .
C2' B5' H5' 124.8 .
B6' B5' H5' 120.6 .
B9' B5' H5' 122.9 .
B10' B5' H5' 122.1 .
B7' B5' H5' 121.3 .
C1 B6 C2 55.8(2) .
C1 B6 B5 58.3(2) .
C2 B6 B5 103.5(3) .
C1 B6 B11 103.7(3) .
C2 B6 B11 58.4(2) .
B5 B6 B11 108.7(3) .
C1 B6 B10 104.4(3) .
C2 B6 B10 104.6(3) .
B5 B6 B10 60.4(3) .
B11 B6 B10 60.9(3) .
C1 B6 H6A 125.5 .
C2 B6 H6A 125.5 .
B5 B6 H6A 122.1 .
B11 B6 H6A 121.8 .
B10 B6 H6A 122.4 .
C1' B6' C2' 55.8(3) .
C1' B6' B5' 103.1(3) .
C2' B6' B5' 58.0(3) .
C1' B6' B11' 58.3(3) .
C2' B6' B11' 103.3(4) .
B5' B6' B11' 107.9(4) .
C1' B6' B10' 104.0(4) .
C2' B6' B10' 103.9(3) .
B5' B6' B10' 60.2(3) .
B11' B6' B10' 60.3(3) .
C1' B6' H6' 125.6 .
C2' B6' H6' 125.7 .
B5' B6' H6' 122.5 .
B11' B6' H6' 122.3 .
B10' B6' H6' 122.9 .
C2 B7 B8 103.7(3) .
C2 B7 B12 102.9(3) .
B8 B7 B12 59.6(2) .
C2 B7 B11 58.2(2) .
B8 B7 B11 106.8(3) .
B12 B7 B11 59.0(3) .
C2 B7 Co1 64.4(2) .
B8 B7 Co1 65.5(2) .
B12 B7 Co1 118.1(3) .
B11 B7 Co1 117.9(3) .
C2 B7 H7A 126.3 .
B8 B7 H7A 123.4 .
B12 B7 H7A 121.6 .
B11 B7 H7A 120.5 .
Co1 B7 H7A 111.0 .
C2' B7' B9' 103.7(3) .
C2' B7' B5' 57.9(3) .
B9' B7' B5' 59.8(3) .
C2' B7' B8' 105.2(3) .
B9' B7' B8' 60.3(3) .
B5' B7' B8' 108.5(3) .
C2' B7' Co1 64.56(19) .
B9' B7' Co1 118.3(3) .
B5' B7' Co1 117.9(3) .
B8' B7' Co1 65.47(19) .
C2' B7' H7' 125.8 .
B9' B7' H7' 121.1 .
B5' B7' H7' 120.0 .
B8' B7' H7' 122.2 .
Co1 B7' H7' 111.2 .
N1 B8 B12 114.1(3) .
N1 B8 B9 113.6(3) .
B12 B8 B9 60.5(3) .
N1 B8 B7 124.1(3) .
B12 B8 B7 60.3(2) .
B9 B8 B7 108.8(3) .
N1 B8 B4 124.1(3) .
B12 B8 B4 108.3(3) .
B9 B8 B4 60.3(2) .
B7 B8 B4 107.8(3) .
N1 B8 Co1 119.4(3) .
B12 B8 Co1 117.5(3) .
B9 B8 Co1 118.1(2) .
B7 B8 Co1 64.1(2) .
B4 B8 Co1 64.5(2) .
B12' B8' B9' 59.5(3) .
B12' B8' B4' 59.8(3) .
B9' B8' B4' 106.6(3) .
B12' B8' B7' 106.1(3) .
B9' B8' B7' 58.7(3) .
B4' B8' B7' 105.9(3) .
B12' B8' Co1 116.4(3) .
B9' B8' Co1 115.5(3) .
B4' B8' Co1 63.97(19) .
B7' B8' Co1 63.73(19) .
B12' B8' H8' 120.6 .
B9' B8' H8' 121.2 .
B4' B8' H8' 123.1 .
B7' B8' H8' 123.9 .
Co1 B8' H8' 113.4 .
B5 B9 B10 60.2(3) .
B5 B9 B8 108.0(3) .
B10 B9 B8 108.1(3) .
B5 B9 B12 107.2(3) .
B10 B9 B12 59.7(3) .
B8 B9 B12 59.6(2) .
B5 B9 B4 60.2(3) .
B10 B9 B4 108.6(3) .
B8 B9 B4 60.0(2) .
B12 B9 B4 107.4(3) .
B5 B9 H9 121.8 .
B10 B9 H9 121.4 .
B8 B9 H9 121.7 .
B12 B9 H9 122.5 .
B4 B9 H9 121.5 .
B7' B9' B5' 60.7(3) .
B7' B9' B10' 109.2(3) .
B5' B9' B10' 60.0(3) .
B7' B9' B12' 108.1(3) .
B5' B9' B12' 108.1(3) .
B10' B9' B12' 60.5(3) .
B7' B9' B8' 61.0(3) .
B5' B9' B8' 109.9(3) .
B10' B9' B8' 109.7(3) .
B12' B9' B8' 59.8(3) .
B7' B9' H9' 121.1 .
B5' B9' H9' 121.2 .
B10' B9' H9' 120.9 .
B12' B9' H9' 122.1 .
B8' B9' H9' 120.5 .
B6 B10 B9 107.9(3) .
B6 B10 B12 107.3(3) .
B9 B10 B12 60.8(3) .
B6 B10 B5 59.6(3) .
B9 B10 B5 59.9(3) .
B12 B10 B5 107.9(3) .
B6 B10 B11 59.5(3) .
B9 B10 B11 108.0(3) .
B12 B10 B11 59.4(3) .
B5 B10 B11 106.9(3) .
B6 B10 H10 122.2 .
B9 B10 H10 121.3 .
B12 B10 H10 121.8 .
B5 B10 H10 122.2 .
B11 B10 H10 122.4 .
B6' B10' B5' 59.6(3) .
B6' B10' B9' 107.7(4) .
B5' B10' B9' 59.9(3) .
B6' B10' B11' 59.8(3) .
B5' B10' B11' 107.1(4) .
B9' B10' B11' 107.3(4) .
B6' B10' B12' 107.7(4) .
B5' B10' B12' 107.4(4) .
B9' B10' B12' 59.8(3) .
B11' B10' B12' 59.7(3) .
B6' B10' H10' 121.9 .
B5' B10' H10' 122.2 .
B9' B10' H10' 121.9 .
B11' B10' H10' 122.3 .
B12' B10' H10' 122.0 .
C2 B11 B12 104.0(3) .
C2 B11 B6 59.5(3) .
B12 B11 B6 107.7(3) .
C2 B11 B10 104.5(3) .
B12 B11 B10 59.8(3) .
B6 B11 B10 59.6(3) .
C2 B11 B7 58.2(2) .
B12 B11 B7 60.3(2) .
B6 B11 B7 108.7(3) .
B10 B11 B7 108.3(3) .
C2 B11 H11 125.1 .
B12 B11 H11 122.7 .
B6 B11 H11 121.1 .
B10 B11 H11 122.6 .
B7 B11 H11 121.1 .
C1' B11' B6' 59.4(3) .
C1' B11' B12' 103.7(3) .
B6' B11' B12' 108.4(4) .
C1' B11' B10' 104.6(4) .
B6' B11' B10' 60.0(3) .
B12' B11' B10' 60.5(3) .
C1' B11' B4' 58.1(3) .
B6' B11' B4' 108.9(4) .
B12' B11' B4' 59.9(3) .
B10' B11' B4' 108.7(3) .
C1' B11' H11' 125.3 .
B6' B11' H11' 120.8 .
B12' B11' H11' 122.6 .
B10' B11' H11' 122.1 .
B4' B11' H11' 121.2 .
B11 B12 B10 60.9(3) .
B11 B12 B8 108.6(3) .
B10 B12 B8 108.3(3) .
B11 B12 B7 60.7(3) .
B10 B12 B7 109.5(3) .
B8 B12 B7 60.1(2) .
B11 B12 B9 108.2(3) .
B10 B12 B9 59.5(3) .
B8 B12 B9 59.9(2) .
B7 B12 B9 108.3(3) .
B11 B12 H12 121.1 .
B10 B12 H12 121.1 .
B8 B12 H12 121.6 .
B7 B12 H12 121.0 .
B9 B12 H12 122.1 .
B11' B12' B9' 107.4(4) .
B11' B12' B8' 109.7(3) .
B9' B12' B8' 60.7(3) .
B11' B12' B4' 60.8(3) .
B9' B12' B4' 108.1(3) .
B8' B12' B4' 60.6(3) .
B11' B12' B10' 59.8(3) .
B9' B12' B10' 59.7(3) .
B8' B12' B10' 109.7(3) .
B4' B12' B10' 108.9(3) .
B11' B12' H12' 121.4 .
B9' B12' H12' 122.3 .
B8' B12' H12' 120.2 .
B4' B12' H12' 121.2 .
B10' B12' H12' 121.3 .
C8 O1 C11 108.5(4) .
O1 C8 C9 106.2(5) .
O1 C8 H8A 110.5 .
C9 C8 H8A 110.5 .
O1 C8 H8B 110.5 .
C9 C8 H8B 110.5 .
H8A C8 H8B 108.7 .
C8 C9 C10 103.5(6) .
C8 C9 H9A 111.1 .
C10 C9 H9A 111.1 .
C8 C9 H9B 111.1 .
C10 C9 H9B 111.1 .
H9A C9 H9B 109.0 .
C11 C10 C9 104.6(5) .
C11 C10 H10A 110.8 .
C9 C10 H10A 110.8 .
C11 C10 H10B 110.8 .
C9 C10 H10B 110.8 .
H10A C10 H10B 108.9 .
O1 C11 C10 107.7(5) .
O1 C11 H11A 110.2 .
C10 C11 H11A 110.2 .
O1 C11 H11B 110.2 .
C10 C11 H11B 110.2 .
H11A C11 H11B 108.5 .

loop_
_geom_bond_atom_site_label_1
_geom_bond_atom_site_label_2
_geom_bond_distance
_geom_bond_site_symmetry_2
_geom_bond_publ_flag
Co1 C2 2.047(4) . yes
Co1 C2' 2.053(4) . yes
Co1 C1' 2.055(4) . yes
Co1 C1 2.062(4) . yes
Co1 B7 2.087(4) . yes
Co1 B7' 2.093(4) . yes
Co1 B4' 2.097(4) . yes
Co1 B4 2.101(4) . yes
Co1 B8 2.111(4) . yes
Co1 B8' 2.124(4) . yes
N1 C3 1.347(5) . ?
N1 C7 1.349(4) . ?
N1 B8 1.551(5) . ?
C1 C2 1.613(5) . ?
C1 B5 1.695(6) . ?
C1 B4 1.697(5) . ?
C1 B6 1.720(6) . ?
C1 H1 1.1200 . ?
C1' C2' 1.612(6) . ?
C1' B11' 1.702(7) . ?
C1' B4' 1.703(6) . ?
C1' B6' 1.723(7) . ?
C1' H1' 1.1200 . ?
C2 B11 1.705(6) . ?
C2 B7 1.705(6) . ?
C2 B6 1.725(6) . ?
C2 H2 1.1200 . ?
C2' B5' 1.692(6) . ?
C2' B7' 1.701(6) . ?
C2' B6' 1.724(7) . ?
C2' H2' 1.1200 . ?
C3 C4 1.379(5) . ?
C3 H3 0.9500 . ?
C4 C5 1.391(5) . ?
C4 H4 0.9500 . ?
C5 C6 1.392(5) . ?
C5 C5 1.491(7) 3_767 ?
C6 C7 1.371(5) . ?
C6 H6 0.9500 . ?
C7 H7 0.9500 . ?
B4 B5 1.791(6) . ?
B4 B8 1.792(6) . ?
B4 B9 1.797(7) . ?
B4 H4A 1.1200 . ?
B4' B12' 1.785(7) . ?
B4' B8' 1.800(6) . ?
B4' B11' 1.802(7) . ?
B4' H4' 1.1200 . ?
B5 B6 1.761(6) . ?
B5 B9 1.772(6) . ?
B5 B10 1.776(7) . ?
B5 H5 1.1200 . ?
B5' B6' 1.764(8) . ?
B5' B9' 1.772(7) . ?
B5' B10' 1.774(8) . ?
B5' B7' 1.789(7) . ?
B5' H5' 1.1200 . ?
B6 B11 1.769(7) . ?
B6 B10 1.770(7) . ?
B6 H6A 1.1200 . ?
B6' B11' 1.770(8) . ?
B6' B10' 1.773(7) . ?
B6' H6' 1.1200 . ?
B7 B8 1.789(6) . ?
B7 B12 1.792(7) . ?
B7 B11 1.799(6) . ?
B7 H7A 1.1200 . ?
B7' B9' 1.768(7) . ?
B7' B8' 1.809(6) . ?
B7' H7' 1.1200 . ?
B8 B12 1.779(6) . ?
B8 B9 1.785(6) . ?
B8' B12' 1.782(7) . ?
B8' B9' 1.797(7) . ?
B8' H8' 1.1200 . ?
B9 B10 1.772(6) . ?
B9 B12 1.794(7) . ?
B9 H9 1.1200 . ?
B9' B10' 1.774(7) . ?
B9' B12' 1.776(7) . ?
B9' H9' 1.1200 . ?
B10 B12 1.774(6) . ?
B10 B11 1.794(6) . ?
B10 H10 1.1200 . ?
B10' B11' 1.778(8) . ?
B10' B12' 1.790(7) . ?
B10' H10' 1.1200 . ?
B11 B12 1.767(6) . ?
B11 H11 1.1200 . ?
B11' B12' 1.775(7) . ?
B11' H11' 1.1200 . ?
B12 H12 1.1200 . ?
B12' H12' 1.1200 . ?
O1 C8 1.419(7) . ?
O1 C11 1.432(6) . ?
C8 C9 1.482(9) . ?
C8 H8A 0.9900 . ?
C8 H8B 0.9900 . ?
C9 C10 1.522(9) . ?
C9 H9A 0.9900 . ?
C9 H9B 0.9900 . ?
C10 C11 1.494(8) . ?
C10 H10A 0.9900 . ?
C10 H10B 0.9900 . ?
C11 H11A 0.9900 . ?
C11 H11B 0.9900 . ?

loop_
_geom_torsion_atom_site_label_1
_geom_torsion_atom_site_label_2
_geom_torsion_atom_site_label_3
_geom_torsion_atom_site_label_4
_geom_torsion
_geom_torsion_site_symmetry_1
_geom_torsion_site_symmetry_4
B5 C1 C2 B11 0.2(4) . .
B4 C1 C2 B11 69.6(4) . .
B6 C1 C2 B11 -38.6(3) . .
Co1 C1 C2 B11 120.3(3) . .
B5 C1 C2 B7 -69.0(4) . .
B4 C1 C2 B7 0.3(4) . .
B6 C1 C2 B7 -107.9(4) . .
Co1 C1 C2 B7 51.0(3) . .
B5 C1 C2 B6 38.8(3) . .
B4 C1 C2 B6 108.2(4) . .
Co1 C1 C2 B6 158.9(3) . .
B5 C1 C2 Co1 -120.0(3) . .
B4 C1 C2 Co1 -50.7(3) . .
B6 C1 C2 Co1 -158.9(3) . .
B11' C1' C2' B5' 0.1(5) . .
B4' C1' C2' B5' 69.6(4) . .
B6' C1' C2' B5' -39.1(3) . .
Co1 C1' C2' B5' 120.4(3) . .
B11' C1' C2' B7' -69.0(4) . .
B4' C1' C2' B7' 0.5(5) . .
B6' C1' C2' B7' -108.2(4) . .
Co1 C1' C2' B7' 51.3(3) . .
B11' C1' C2' B6' 39.2(3) . .
B4' C1' C2' B6' 108.7(4) . .
Co1 C1' C2' B6' 159.5(3) . .
B11' C1' C2' Co1 -120.3(3) . .
B4' C1' C2' Co1 -50.8(3) . .
B6' C1' C2' Co1 -159.5(3) . .
C7 N1 C3 C4 3.3(6) . .
B8 N1 C3 C4 -175.7(4) . .
N1 C3 C4 C5 -0.8(6) . .
C3 C4 C5 C6 -2.4(6) . .
C3 C4 C5 C5 177.7(4) . 3_767
C4 C5 C6 C7 3.2(6) . .
C5 C5 C6 C7 -177.0(4) 3_767 .
C3 N1 C7 C6 -2.5(6) . .
B8 N1 C7 C6 176.5(4) . .
C5 C6 C7 N1 -0.7(6) . .
C2 C1 B4 B5 -104.3(4) . .
B6 C1 B4 B5 -35.6(3) . .
Co1 C1 B4 B5 -154.5(3) . .
C2 C1 B4 B8 -3.0(4) . .
B5 C1 B4 B8 101.3(3) . .
B6 C1 B4 B8 65.7(4) . .
Co1 C1 B4 B8 -53.3(2) . .
C2 C1 B4 B9 -64.6(4) . .
B5 C1 B4 B9 39.7(3) . .
B6 C1 B4 B9 4.1(4) . .
Co1 C1 B4 B9 -114.9(3) . .
C2 C1 B4 Co1 50.3(3) . .
B5 C1 B4 Co1 154.5(3) . .
B6 C1 B4 Co1 119.0(3) . .
C2' C1' B4' B12' -63.9(4) . .
B11' C1' B4' B12' 40.2(3) . .
B6' C1' B4' B12' 4.9(4) . .
Co1 C1' B4' B12' -114.5(3) . .
C2' C1' B4' B8' -2.3(4) . .
B11' C1' B4' B8' 101.8(4) . .
B6' C1' B4' B8' 66.5(4) . .
Co1 C1' B4' B8' -52.9(2) . .
C2' C1' B4' B11' -104.0(4) . .
B6' C1' B4' B11' -35.2(4) . .
Co1 C1' B4' B11' -154.7(3) . .
C2' C1' B4' Co1 50.7(3) . .
B11' C1' B4' Co1 154.7(3) . .
B6' C1' B4' Co1 119.5(3) . .
C2 C1 B5 B6 -38.9(3) . .
B4 C1 B5 B6 -143.5(3) . .
Co1 C1 B5 B6 -114.6(3) . .
C2 C1 B5 B9 64.0(4) . .
B4 C1 B5 B9 -40.6(3) . .
B6 C1 B5 B9 102.9(3) . .
Co1 C1 B5 B9 -11.7(4) . .
C2 C1 B5 B10 1.8(4) . .
B4 C1 B5 B10 -102.8(3) . .
B6 C1 B5 B10 40.7(3) . .
Co1 C1 B5 B10 -73.9(4) . .
C2 C1 B5 B4 104.6(3) . .
B6 C1 B5 B4 143.5(3) . .
Co1 C1 B5 B4 28.9(3) . .
B8 B4 B5 C1 -96.4(3) . .
B9 B4 B5 C1 -133.7(3) . .
Co1 B4 B5 C1 -26.1(3) . .
C1 B4 B5 B6 32.8(3) . .
B8 B4 B5 B6 -63.5(4) . .
B9 B4 B5 B6 -100.8(4) . .
Co1 B4 B5 B6 6.7(4) . .
C1 B4 B5 B9 133.7(3) . .
B8 B4 B5 B9 37.3(3) . .
Co1 B4 B5 B9 107.6(3) . .
C1 B4 B5 B10 96.6(3) . .
B8 B4 B5 B10 0.3(4) . .
B9 B4 B5 B10 -37.0(3) . .
Co1 B4 B5 B10 70.6(4) . .
C1' C2' B5' B6' 39.1(3) . .
B7' C2' B5' B6' 143.4(4) . .
Co1 C2' B5' B6' 115.3(4) . .
C1' C2' B5' B9' -64.2(4) . .
B7' C2' B5' B9' 40.1(3) . .
B6' C2' B5' B9' -103.3(4) . .
Co1 C2' B5' B9' 12.0(5) . .
C1' C2' B5' B10' -2.0(4) . .
B7' C2' B5' B10' 102.3(4) . .
B6' C2' B5' B10' -41.0(3) . .
Co1 C2' B5' B10' 74.3(4) . .
C1' C2' B5' B7' -104.3(3) . .
B6' C2' B5' B7' -143.4(4) . .
Co1 C2' B5' B7' -28.0(3) . .
B5 C1 B6 C2 -138.8(3) . .
B4 C1 B6 C2 -102.6(3) . .
Co1 C1 B6 C2 -23.7(3) . .
C2 C1 B6 B5 138.8(3) . .
B4 C1 B6 B5 36.2(3) . .
Co1 C1 B6 B5 115.1(3) . .
C2 C1 B6 B11 35.1(3) . .
B5 C1 B6 B11 -103.7(3) . .
B4 C1 B6 B11 -67.5(4) . .
Co1 C1 B6 B11 11.4(4) . .
C2 C1 B6 B10 98.1(3) . .
B5 C1 B6 B10 -40.7(3) . .
B4 C1 B6 B10 -4.5(4) . .
Co1 C1 B6 B10 74.4(4) . .
B11 C2 B6 C1 139.0(3) . .
B7 C2 B6 C1 102.8(3) . .
Co1 C2 B6 C1 24.1(3) . .
C1 C2 B6 B5 -35.2(3) . .
B11 C2 B6 B5 103.8(3) . .
B7 C2 B6 B5 67.6(4) . .
Co1 C2 B6 B5 -11.1(4) . .
C1 C2 B6 B11 -139.0(3) . .
B7 C2 B6 B11 -36.2(3) . .
Co1 C2 B6 B11 -114.9(3) . .
C1 C2 B6 B10 -97.7(3) . .
B11 C2 B6 B10 41.3(3) . .
B7 C2 B6 B10 5.2(4) . .
Co1 C2 B6 B10 -73.6(4) . .
B9 B5 B6 C1 -96.6(3) . .
B10 B5 B6 C1 -133.4(3) . .
B4 B5 B6 C1 -32.3(3) . .
C1 B5 B6 C2 34.1(3) . .
B9 B5 B6 C2 -62.5(4) . .
B10 B5 B6 C2 -99.4(3) . .
B4 B5 B6 C2 1.8(4) . .
C1 B5 B6 B11 94.9(3) . .
B9 B5 B6 B11 -1.7(4) . .
B10 B5 B6 B11 -38.5(3) . .
B4 B5 B6 B11 62.6(4) . .
C1 B5 B6 B10 133.4(3) . .
B9 B5 B6 B10 36.9(3) . .
B4 B5 B6 B10 101.2(3) . .
B11' C1' B6' C2' -138.4(3) . .
B4' C1' B6' C2' -102.6(4) . .
Co1 C1' B6' C2' -23.2(3) . .
C2' C1' B6' B5' 35.3(3) . .
B11' C1' B6' B5' -103.1(4) . .
B4' C1' B6' B5' -67.2(4) . .
Co1 C1' B6' B5' 12.1(5) . .
C2' C1' B6' B11' 138.4(3) . .
B4' C1' B6' B11' 35.8(3) . .
Co1 C1' B6' B11' 115.2(4) . .
C2' C1' B6' B10' 97.4(4) . .
B11' C1' B6' B10' -41.0(3) . .
B4' C1' B6' B10' -5.1(5) . .
Co1 C1' B6' B10' 74.2(4) . .
B5' C2' B6' C1' 138.4(4) . .
B7' C2' B6' C1' 102.1(4) . .
Co1 C2' B6' C1' 23.3(3) . .
C1' C2' B6' B5' -138.4(4) . .
B7' C2' B6' B5' -36.3(4) . .
Co1 C2' B6' B5' -115.2(4) . .
C1' C2' B6' B11' -35.5(3) . .
B5' C2' B6' B11' 102.9(4) . .
B7' C2' B6' B11' 66.6(4) . .
Co1 C2' B6' B11' -12.2(5) . .
C1' C2' B6' B10' -97.7(4) . .
B5' C2' B6' B10' 40.8(3) . .
B7' C2' B6' B10' 4.4(5) . .
Co1 C2' B6' B10' -74.4(4) . .
C2' B5' B6' C1' -34.3(3) . .
B9' B5' B6' C1' 61.4(4) . .
B10' B5' B6' C1' 98.8(4) . .
B7' B5' B6' C1' -1.7(5) . .
B9' B5' B6' C2' 95.7(4) . .
B10' B5' B6' C2' 133.1(4) . .
B7' B5' B6' C2' 32.5(3) . .
C2' B5' B6' B11' -94.8(4) . .
B9' B5' B6' B11' 0.9(5) . .
B10' B5' B6' B11' 38.2(4) . .
B7' B5' B6' B11' -62.3(5) . .
C2' B5' B6' B10' -133.1(4) . .
B9' B5' B6' B10' -37.3(3) . .
B7' B5' B6' B10' -100.5(4) . .
C1 C2 B7 B8 2.5(4) . .
B11 C2 B7 B8 -101.5(3) . .
B6 C2 B7 B8 -65.8(4) . .
Co1 C2 B7 B8 53.8(2) . .
C1 C2 B7 B12 63.9(4) . .
B11 C2 B7 B12 -40.1(3) . .
B6 C2 B7 B12 -4.5(4) . .
Co1 C2 B7 B12 115.2(3) . .
C1 C2 B7 B11 104.0(3) . .
B6 C2 B7 B11 35.6(3) . .
Co1 C2 B7 B11 155.2(3) . .
C1 C2 B7 Co1 -51.3(3) . .
B11 C2 B7 Co1 -155.2(3) . .
B6 C2 B7 Co1 -119.6(3) . .
C1' C2' B7' B9' 63.9(4) . .
B5' C2' B7' B9' -40.2(3) . .
B6' C2' B7' B9' -4.4(4) . .
Co1 C2' B7' B9' 115.2(3) . .
C1' C2' B7' B5' 104.0(4) . .
B6' C2' B7' B5' 35.7(4) . .
Co1 C2' B7' B5' 155.3(3) . .
C1' C2' B7' B8' 1.4(4) . .
B5' C2' B7' B8' -102.6(4) . .
B6' C2' B7' B8' -66.9(4) . .
Co1 C2' B7' B8' 52.7(2) . .
C1' C2' B7' Co1 -51.3(3) . .
B5' C2' B7' Co1 -155.3(3) . .
B6' C2' B7' Co1 -119.6(4) . .
B6' B5' B7' C2' -33.1(3) . .
B9' B5' B7' C2' -133.5(4) . .
B10' B5' B7' C2' -97.0(4) . .
C2' B5' B7' B9' 133.5(4) . .
B6' B5' B7' B9' 100.4(4) . .
B10' B5' B7' B9' 36.5(3) . .
C2' B5' B7' B8' 96.7(3) . .
B6' B5' B7' B8' 63.6(4) . .
B9' B5' B7' B8' -36.8(3) . .
B10' B5' B7' B8' -0.3(4) . .
C2' B5' B7' Co1 25.2(3) . .
B6' B5' B7' Co1 -7.9(5) . .
B9' B5' B7' Co1 -108.3(3) . .
B10' B5' B7' Co1 -71.7(4) . .
C3 N1 B8 B12 -127.3(4) . .
C7 N1 B8 B12 53.7(5) . .
C3 N1 B8 B9 -60.5(5) . .
C7 N1 B8 B9 120.5(4) . .
C3 N1 B8 B7 163.3(4) . .
C7 N1 B8 B7 -15.7(6) . .
C3 N1 B8 B4 8.6(6) . .
C7 N1 B8 B4 -170.4(4) . .
C3 N1 B8 Co1 86.2(4) . .
C7 N1 B8 Co1 -92.8(4) . .
C2 B7 B8 N1 -162.4(3) . .
B12 B7 B8 N1 100.4(4) . .
B11 B7 B8 N1 137.1(4) . .
Co1 B7 B8 N1 -109.3(4) . .
C2 B7 B8 B12 97.1(3) . .
B11 B7 B8 B12 36.7(3) . .
Co1 B7 B8 B12 150.2(3) . .
C2 B7 B8 B9 59.7(4) . .
B12 B7 B8 B9 -37.5(3) . .
B11 B7 B8 B9 -0.8(4) . .
Co1 B7 B8 B9 112.8(3) . .
C2 B7 B8 B4 -4.2(4) . .
B12 B7 B8 B4 -101.4(3) . .
B11 B7 B8 B4 -64.7(4) . .
Co1 B7 B8 B4 48.9(2) . .
C2 B7 B8 Co1 -53.1(2) . .
B12 B7 B8 Co1 -150.2(3) . .
B11 B7 B8 Co1 -113.5(3) . .
C1 B4 B8 N1 162.6(3) . .
B5 B4 B8 N1 -136.9(4) . .
B9 B4 B8 N1 -99.9(4) . .
Co1 B4 B8 N1 109.6(4) . .
C1 B4 B8 B12 -59.4(4) . .
B5 B4 B8 B12 1.1(4) . .
B9 B4 B8 B12 38.1(3) . .
Co1 B4 B8 B12 -112.4(3) . .
C1 B4 B8 B9 -97.5(3) . .
B5 B4 B8 B9 -37.1(3) . .
Co1 B4 B8 B9 -150.6(3) . .
C1 B4 B8 B7 4.4(4) . .
B5 B4 B8 B7 64.8(4) . .
B9 B4 B8 B7 101.9(3) . .
Co1 B4 B8 B7 -48.6(2) . .
C1 B4 B8 Co1 53.0(2) . .
B5 B4 B8 Co1 113.5(3) . .
B9 B4 B8 Co1 150.6(3) . .
C1' B4' B8' B12' -96.7(4) . .
B11' B4' B8' B12' -36.0(3) . .
Co1 B4' B8' B12' -149.0(3) . .
C1' B4' B8' B9' -58.4(4) . .
B12' B4' B8' B9' 38.2(3) . .
B11' B4' B8' B9' 2.2(4) . .
Co1 B4' B8' B9' -110.8(3) . .
C1' B4' B8' B7' 3.0(4) . .
B12' B4' B8' B7' 99.7(3) . .
B11' B4' B8' B7' 63.6(4) . .
Co1 B4' B8' B7' -49.3(3) . .
C1' B4' B8' Co1 52.3(2) . .
B12' B4' B8' Co1 149.0(3) . .
B11' B4' B8' Co1 113.0(3) . .
C2' B7' B8' B12' 59.8(4) . .
B9' B7' B8' B12' -37.5(3) . .
B5' B7' B8' B12' -0.9(4) . .
Co1 B7' B8' B12' 112.0(3) . .
C2' B7' B8' B9' 97.3(3) . .
B5' B7' B8' B9' 36.6(3) . .
Co1 B7' B8' B9' 149.5(3) . .
C2' B7' B8' B4' -2.7(4) . .
B9' B7' B8' B4' -100.0(3) . .
B5' B7' B8' B4' -63.4(4) . .
Co1 B7' B8' B4' 49.5(3) . .
C2' B7' B8' Co1 -52.2(2) . .
B9' B7' B8' Co1 -149.5(3) . .
B5' B7' B8' Co1 -112.9(3) . .
C1 B5 B9 B10 -99.3(3) . .
B6 B5 B9 B10 -36.9(3) . .
B4 B5 B9 B10 -138.8(3) . .
C1 B5 B9 B8 1.7(4) . .
B6 B5 B9 B8 64.0(4) . .
B10 B5 B9 B8 101.0(3) . .
B4 B5 B9 B8 -37.8(3) . .
C1 B5 B9 B12 -61.2(4) . .
B6 B5 B9 B12 1.2(4) . .
B10 B5 B9 B12 38.1(3) . .
B4 B5 B9 B12 -100.6(3) . .
C1 B5 B9 B4 39.4(3) . .
B6 B5 B9 B4 101.8(3) . .
B10 B5 B9 B4 138.8(3) . .
N1 B8 B9 B5 154.9(3) . .
B12 B8 B9 B5 -99.8(3) . .
B7 B8 B9 B5 -62.4(4) . .
B4 B8 B9 B5 37.9(3) . .
Co1 B8 B9 B5 7.7(4) . .
N1 B8 B9 B10 -141.5(3) . .
B12 B8 B9 B10 -36.1(3) . .
B7 B8 B9 B10 1.3(4) . .
B4 B8 B9 B10 101.5(3) . .
Co1 B8 B9 B10 71.3(4) . .
N1 B8 B9 B12 -105.4(4) . .
B7 B8 B9 B12 37.4(3) . .
B4 B8 B9 B12 137.6(3) . .
Co1 B8 B9 B12 107.4(3) . .
N1 B8 B9 B4 117.0(3) . .
B12 B8 B9 B4 -137.6(3) . .
B7 B8 B9 B4 -100.2(3) . .
Co1 B8 B9 B4 -30.2(3) . .
C1 B4 B9 B5 -39.1(3) . .
B8 B4 B9 B5 -137.8(3) . .
Co1 B4 B9 B5 -107.4(3) . .
C1 B4 B9 B10 -2.0(4) . .
B5 B4 B9 B10 37.1(3) . .
B8 B4 B9 B10 -100.6(3) . .
Co1 B4 B9 B10 -70.3(3) . .
C1 B4 B9 B8 98.6(3) . .
B5 B4 B9 B8 137.8(3) . .
Co1 B4 B9 B8 30.3(3) . .
C1 B4 B9 B12 61.1(3) . .
B5 B4 B9 B12 100.2(3) . .
B8 B4 B9 B12 -37.5(3) . .
Co1 B4 B9 B12 -7.2(4) . .
C2' B7' B9' B5' 39.3(3) . .
B8' B7' B9' B5' 139.2(3) . .
Co1 B7' B9' B5' 107.5(3) . .
C2' B7' B9' B10' 2.5(4) . .
B5' B7' B9' B10' -36.7(3) . .
B8' B7' B9' B10' 102.4(4) . .
Co1 B7' B9' B10' 70.7(4) . .
C2' B7' B9' B12' -61.8(4) . .
B5' B7' B9' B12' -101.0(4) . .
B8' B7' B9' B12' 38.1(3) . .
Co1 B7' B9' B12' 6.5(4) . .
C2' B7' B9' B8' -99.9(3) . .
B5' B7' B9' B8' -139.2(3) . .
Co1 B7' B9' B8' -31.7(3) . .
C2' B5' B9' B7' -39.5(3) . .
B6' B5' B9' B7' -101.9(4) . .
B10' B5' B9' B7' -139.3(4) . .
C2' B5' B9' B10' 99.8(4) . .
B6' B5' B9' B10' 37.4(3) . .
B7' B5' B9' B10' 139.3(4) . .
C2' B5' B9' B12' 61.6(4) . .
B6' B5' B9' B12' -0.8(5) . .
B10' B5' B9' B12' -38.2(3) . .
B7' B5' B9' B12' 101.1(4) . .
C2' B5' B9' B8' -2.1(5) . .
B6' B5' B9' B8' -64.4(4) . .
B10' B5' B9' B8' -101.8(4) . .
B7' B5' B9' B8' 37.5(3) . .
B12' B8' B9' B7' 137.2(3) . .
B4' B8' B9' B7' 98.9(3) . .
Co1 B8' B9' B7' 30.3(3) . .
B12' B8' B9' B5' 99.9(4) . .
B4' B8' B9' B5' 61.5(4) . .
B7' B8' B9' B5' -37.3(3) . .
Co1 B8' B9' B5' -7.0(4) . .
B12' B8' B9' B10' 35.7(3) . .
B4' B8' B9' B10' -2.7(4) . .
B7' B8' B9' B10' -101.6(4) . .
Co1 B8' B9' B10' -71.3(4) . .
B4' B8' B9' B12' -38.4(3) . .
B7' B8' B9' B12' -137.2(3) . .
Co1 B8' B9' B12' -106.9(3) . .
C1 B6 B10 B9 2.8(4) . .
C2 B6 B10 B9 60.6(4) . .
B5 B6 B10 B9 -36.8(3) . .
B11 B6 B10 B9 100.7(3) . .
C1 B6 B10 B12 -61.3(4) . .
C2 B6 B10 B12 -3.5(4) . .
B5 B6 B10 B12 -100.9(3) . .
B11 B6 B10 B12 36.6(3) . .
C1 B6 B10 B5 39.6(3) . .
C2 B6 B10 B5 97.4(3) . .
B11 B6 B10 B5 137.5(3) . .
C1 B6 B10 B11 -97.9(3) . .
C2 B6 B10 B11 -40.1(3) . .
B5 B6 B10 B11 -137.5(3) . .
B5 B9 B10 B6 36.6(3) . .
B8 B9 B10 B6 -64.2(4) . .
B12 B9 B10 B6 -100.2(3) . .
B4 B9 B10 B6 -0.5(4) . .
B5 B9 B10 B12 136.9(3) . .
B8 B9 B10 B12 36.1(3) . .
B4 B9 B10 B12 99.7(3) . .
B8 B9 B10 B5 -100.8(3) . .
B12 B9 B10 B5 -136.9(3) . .
B4 B9 B10 B5 -37.2(3) . .
B5 B9 B10 B11 99.5(4) . .
B8 B9 B10 B11 -1.3(4) . .
B12 B9 B10 B11 -37.4(3) . .
B4 B9 B10 B11 62.4(4) . .
C1 B5 B10 B6 -40.5(3) . .
B9 B5 B10 B6 -138.8(3) . .
B4 B5 B10 B6 -101.5(3) . .
C1 B5 B10 B9 98.3(3) . .
B6 B5 B10 B9 138.8(3) . .
B4 B5 B10 B9 37.3(3) . .
C1 B5 B10 B12 59.5(4) . .
B6 B5 B10 B12 100.0(3) . .
B9 B5 B10 B12 -38.8(3) . .
B4 B5 B10 B12 -1.5(4) . .
C1 B5 B10 B11 -3.0(4) . .
B6 B5 B10 B11 37.5(3) . .
B9 B5 B10 B11 -101.3(3) . .
B4 B5 B10 B11 -64.0(4) . .
C1' B6' B10' B5' -97.2(4) . .
C2' B6' B10' B5' -39.7(3) . .
B11' B6' B10' B5' -137.3(4) . .
C1' B6' B10' B9' -60.1(5) . .
C2' B6' B10' B9' -2.5(5) . .
B5' B6' B10' B9' 37.2(4) . .
B11' B6' B10' B9' -100.1(4) . .
C1' B6' B10' B11' 40.0(3) . .
C2' B6' B10' B11' 97.6(4) . .
B5' B6' B10' B11' 137.3(4) . .
C1' B6' B10' B12' 3.0(5) . .
C2' B6' B10' B12' 60.6(5) . .
B5' B6' B10' B12' 100.3(4) . .
B11' B6' B10' B12' -37.0(3) . .
C2' B5' B10' B6' 40.9(3) . .
B9' B5' B10' B6' 138.3(4) . .
B7' B5' B10' B6' 102.0(4) . .
C2' B5' B10' B9' -97.5(4) . .
B6' B5' B10' B9' -138.3(4) . .
B7' B5' B10' B9' -36.3(3) . .
C2' B5' B10' B11' 3.0(4) . .
B6' B5' B10' B11' -37.8(3) . .
B9' B5' B10' B11' 100.5(4) . .
B7' B5' B10' B11' 64.2(4) . .
C2' B5' B10' B12' -59.8(4) . .
B6' B5' B10' B12' -100.6(4) . .
B9' B5' B10' B12' 37.7(3) . .
B7' B5' B10' B12' 1.4(4) . .
B7' B9' B10' B6' 0.0(5) . .
B5' B9' B10' B6' -37.0(4) . .
B12' B9' B10' B6' 100.5(4) . .
B8' B9' B10' B6' 65.1(5) . .
B7' B9' B10' B5' 37.0(3) . .
B12' B9' B10' B5' 137.5(4) . .
B8' B9' B10' B5' 102.2(4) . .
B7' B9' B10' B11' -63.0(4) . .
B5' B9' B10' B11' -100.1(4) . .
B12' B9' B10' B11' 37.5(3) . .
B8' B9' B10' B11' 2.1(5) . .
B7' B9' B10' B12' -100.5(4) . .
B5' B9' B10' B12' -137.5(4) . .
B8' B9' B10' B12' -35.4(3) . .
C1 C2 B11 B12 -64.0(4) . .
B7 C2 B11 B12 41.0(3) . .
B6 C2 B11 B12 -102.5(3) . .
Co1 C2 B11 B12 12.9(4) . .
C1 C2 B11 B6 38.5(3) . .
B7 C2 B11 B6 143.5(3) . .
Co1 C2 B11 B6 115.4(3) . .
C1 C2 B11 B10 -2.1(4) . .
B7 C2 B11 B10 102.8(3) . .
B6 C2 B11 B10 -40.6(3) . .
Co1 C2 B11 B10 74.7(3) . .
C1 C2 B11 B7 -105.0(3) . .
B6 C2 B11 B7 -143.5(3) . .
Co1 C2 B11 B7 -28.1(3) . .
C1 B6 B11 C2 -34.0(3) . .
B5 B6 B11 C2 -94.7(3) . .
B10 B6 B11 C2 -133.0(3) . .
C1 B6 B11 B12 62.2(4) . .
C2 B6 B11 B12 96.1(3) . .
B5 B6 B11 B12 1.5(4) . .
B10 B6 B11 B12 -36.9(3) . .
C1 B6 B11 B10 99.0(3) . .
C2 B6 B11 B10 133.0(3) . .
B5 B6 B11 B10 38.3(3) . .
C1 B6 B11 B7 -1.7(4) . .
C2 B6 B11 B7 32.3(3) . .
B5 B6 B11 B7 -62.4(4) . .
B10 B6 B11 B7 -100.7(3) . .
B6 B10 B11 C2 40.6(3) . .
B9 B10 B11 C2 -60.0(4) . .
B12 B10 B11 C2 -98.0(3) . .
B5 B10 B11 C2 3.1(4) . .
B6 B10 B11 B12 138.6(3) . .
B9 B10 B11 B12 38.0(3) . .
B5 B10 B11 B12 101.1(3) . .
B9 B10 B11 B6 -100.6(4) . .
B12 B10 B11 B6 -138.6(3) . .
B5 B10 B11 B6 -37.5(3) . .
B6 B10 B11 B7 101.4(4) . .
B9 B10 B11 B7 0.8(4) . .
B12 B10 B11 B7 -37.2(3) . .
B5 B10 B11 B7 63.9(4) . .
B8 B7 B11 C2 96.0(3) . .
B12 B7 B11 C2 132.9(3) . .
Co1 B7 B11 C2 25.3(3) . .
C2 B7 B11 B12 -132.9(3) . .
B8 B7 B11 B12 -37.0(3) . .
Co1 B7 B11 B12 -107.6(3) . .
C2 B7 B11 B6 -32.8(3) . .
B8 B7 B11 B6 63.2(4) . .
B12 B7 B11 B6 100.1(3) . .
Co1 B7 B11 B6 -7.5(4) . .
C2 B7 B11 B10 -96.0(3) . .
B8 B7 B11 B10 0.0(4) . .
B12 B7 B11 B10 36.9(3) . .
Co1 B7 B11 B10 -70.7(4) . .
C2' C1' B11' B6' -39.2(3) . .
B4' C1' B11' B6' -144.1(3) . .
Co1 C1' B11' B6' -115.4(4) . .
C2' C1' B11' B12' 64.4(4) . .
B4' C1' B11' B12' -40.6(3) . .
B6' C1' B11' B12' 103.6(4) . .
Co1 C1' B11' B12' -11.8(5) . .
C2' C1' B11' B10' 1.8(4) . .
B4' C1' B11' B10' -103.1(4) . .
B6' C1' B11' B10' 41.0(3) . .
Co1 C1' B11' B10' -74.4(4) . .
C2' C1' B11' B4' 105.0(3) . .
B6' C1' B11' B4' 144.1(3) . .
Co1 C1' B11' B4' 28.8(3) . .
C2' B6' B11' C1' 34.3(3) . .
B5' B6' B11' C1' 94.6(4) . .
B10' B6' B11' C1' 132.8(3) . .
C1' B6' B11' B12' -95.3(4) . .
C2' B6' B11' B12' -61.0(4) . .
B5' B6' B11' B12' -0.7(5) . .
B10' B6' B11' B12' 37.6(3) . .
C1' B6' B11' B10' -132.8(3) . .
C2' B6' B11' B10' -98.5(4) . .
B5' B6' B11' B10' -38.2(3) . .
C1' B6' B11' B4' -31.7(3) . .
C2' B6' B11' B4' 2.6(4) . .
B5' B6' B11' B4' 62.9(4) . .
B10' B6' B11' B4' 101.1(4) . .
B6' B10' B11' C1' -40.7(3) . .
B5' B10' B11' C1' -3.0(4) . .
B9' B10' B11' C1' 60.1(4) . .
B12' B10' B11' C1' 97.6(4) . .
B5' B10' B11' B6' 37.8(3) . .
B9' B10' B11' B6' 100.8(4) . .
B12' B10' B11' B6' 138.4(4) . .
B6' B10' B11' B12' -138.4(4) . .
B5' B10' B11' B12' -100.6(4) . .
B9' B10' B11' B12' -37.5(3) . .
B6' B10' B11' B4' -101.5(4) . .
B5' B10' B11' B4' -63.7(4) . .
B9' B10' B11' B4' -0.7(5) . .
B12' B10' B11' B4' 36.9(3) . .
B12' B4' B11' C1' -133.1(3) . .
B8' B4' B11' C1' -96.9(3) . .
Co1 B4' B11' C1' -25.8(3) . .
C1' B4' B11' B6' 32.2(3) . .
B12' B4' B11' B6' -100.8(4) . .
B8' B4' B11' B6' -64.7(4) . .
Co1 B4' B11' B6' 6.4(4) . .
C1' B4' B11' B12' 133.1(3) . .
B8' B4' B11' B12' 36.1(3) . .
Co1 B4' B11' B12' 107.3(3) . .
C1' B4' B11' B10' 95.9(4) . .
B12' B4' B11' B10' -37.1(3) . .
B8' B4' B11' B10' -1.0(5) . .
Co1 B4' B11' B10' 70.1(4) . .
C2 B11 B12 B10 98.8(3) . .
B6 B11 B12 B10 36.8(3) . .
B7 B11 B12 B10 138.7(3) . .
C2 B11 B12 B8 -2.2(4) . .
B6 B11 B12 B8 -64.2(4) . .
B10 B11 B12 B8 -101.0(3) . .
B7 B11 B12 B8 37.7(3) . .
C2 B11 B12 B7 -39.9(3) . .
B6 B11 B12 B7 -101.9(3) . .
B10 B11 B12 B7 -138.7(3) . .
C2 B11 B12 B9 61.3(4) . .
B6 B11 B12 B9 -0.7(4) . .
B10 B11 B12 B9 -37.5(3) . .
B7 B11 B12 B9 101.2(3) . .
B6 B10 B12 B11 -36.7(3) . .
B9 B10 B12 B11 -137.9(3) . .
B5 B10 B12 B11 -99.5(4) . .
B6 B10 B12 B8 64.9(4) . .
B9 B10 B12 B8 -36.3(3) . .
B5 B10 B12 B8 2.2(4) . .
B11 B10 B12 B8 101.6(4) . .
B6 B10 B12 B7 1.0(4) . .
B9 B10 B12 B7 -100.2(3) . .
B5 B10 B12 B7 -61.8(4) . .
B11 B10 B12 B7 37.7(3) . .
B6 B10 B12 B9 101.2(4) . .
B5 B10 B12 B9 38.4(3) . .
B11 B10 B12 B9 137.9(3) . .
N1 B8 B12 B11 -154.8(3) . .
B9 B8 B12 B11 100.7(3) . .
B7 B8 B12 B11 -37.9(3) . .
B4 B8 B12 B11 62.6(4) . .
Co1 B8 B12 B11 -7.7(4) . .
N1 B8 B12 B10 140.6(3) . .
B9 B8 B12 B10 36.1(3) . .
B7 B8 B12 B10 -102.5(3) . .
B4 B8 B12 B10 -2.0(4) . .
Co1 B8 B12 B10 -72.2(4) . .
N1 B8 B12 B7 -116.9(3) . .
B9 B8 B12 B7 138.6(3) . .
B4 B8 B12 B7 100.5(3) . .
Co1 B8 B12 B7 30.2(3) . .
N1 B8 B12 B9 104.5(3) . .
B7 B8 B12 B9 -138.6(3) . .
B4 B8 B12 B9 -38.1(3) . .
Co1 B8 B12 B9 -108.3(3) . .
C2 B7 B12 B11 39.7(3) . .
B8 B7 B12 B11 138.1(3) . .
Co1 B7 B12 B11 107.3(3) . .
C2 B7 B12 B10 1.9(4) . .
B8 B7 B12 B10 100.4(3) . .
B11 B7 B12 B10 -37.7(3) . .
Co1 B7 B12 B10 69.6(4) . .
C2 B7 B12 B8 -98.5(3) . .
B11 B7 B12 B8 -138.1(3) . .
Co1 B7 B12 B8 -30.8(3) . .
C2 B7 B12 B9 -61.4(3) . .
B8 B7 B12 B9 37.1(3) . .
B11 B7 B12 B9 -101.0(3) . .
Co1 B7 B12 B9 6.3(4) . .
B5 B9 B12 B11 -0.3(4) . .
B10 B9 B12 B11 38.1(3) . .
B8 B9 B12 B11 -101.5(3) . .
B4 B9 B12 B11 -63.7(4) . .
B5 B9 B12 B10 -38.4(3) . .
B8 B9 B12 B10 -139.5(3) . .
B4 B9 B12 B10 -101.8(3) . .
B5 B9 B12 B8 101.2(3) . .
B10 B9 B12 B8 139.5(3) . .
B4 B9 B12 B8 37.7(3) . .
B5 B9 B12 B7 64.0(4) . .
B10 B9 B12 B7 102.4(3) . .
B8 B9 B12 B7 -37.2(3) . .
B4 B9 B12 B7 0.6(4) . .
C1' B11' B12' B9' -61.8(4) . .
B6' B11' B12' B9' 0.2(5) . .
B10' B11' B12' B9' 37.5(3) . .
B4' B11' B12' B9' -101.4(4) . .
C1' B11' B12' B8' 2.6(5) . .
B6' B11' B12' B8' 64.5(5) . .
B10' B11' B12' B8' 101.8(4) . .
B4' B11' B12' B8' -37.1(3) . .
C1' B11' B12' B4' 39.6(3) . .
B6' B11' B12' B4' 101.6(4) . .
B10' B11' B12' B4' 138.9(4) . .
C1' B11' B12' B10' -99.3(4) . .
B6' B11' B12' B10' -37.3(3) . .
B4' B11' B12' B10' -138.9(4) . .
B7' B9' B12' B11' 64.6(4) . .
B5' B9' B12' B11' 0.4(5) . .
B10' B9' B12' B11' -37.6(3) . .
B8' B9' B12' B11' 103.3(4) . .
B7' B9' B12' B8' -38.7(3) . .
B5' B9' B12' B8' -102.9(3) . .
B10' B9' B12' B8' -140.9(3) . .
B7' B9' B12' B4' 0.5(4) . .
B5' B9' B12' B4' -63.8(4) . .
B10' B9' B12' B4' -101.8(4) . .
B8' B9' B12' B4' 39.1(3) . .
B7' B9' B12' B10' 102.2(4) . .
B5' B9' B12' B10' 38.0(3) . .
B8' B9' B12' B10' 140.9(3) . .
B9' B8' B12' B11' -99.3(4) . .
B4' B8' B12' B11' 37.2(3) . .
B7' B8' B12' B11' -62.2(4) . .
Co1 B8' B12' B11' 6.1(5) . .
B4' B8' B12' B9' 136.5(3) . .
B7' B8' B12' B9' 37.2(3) . .
Co1 B8' B12' B9' 105.4(3) . .
B9' B8' B12' B4' -136.5(3) . .
B7' B8' B12' B4' -99.3(3) . .
Co1 B8' B12' B4' -31.1(3) . .
B9' B8' B12' B10' -35.3(3) . .
B4' B8' B12' B10' 101.2(4) . .
B7' B8' B12' B10' 1.8(4) . .
Co1 B8' B12' B10' 70.0(4) . .
C1' B4' B12' B11' -39.5(3) . .
B8' B4' B12' B11' -139.4(4) . .
Co1 B4' B12' B11' -107.4(4) . .
C1' B4' B12' B9' 60.7(4) . .
B8' B4' B12' B9' -39.2(3) . .
B11' B4' B12' B9' 100.2(4) . .
Co1 B4' B12' B9' -7.2(5) . .
C1' B4' B12' B8' 99.8(3) . .
B11' B4' B12' B8' 139.4(4) . .
Co1 B4' B12' B8' 31.9(3) . .
C1' B4' B12' B10' -2.6(4) . .
B8' B4' B12' B10' -102.4(4) . .
B11' B4' B12' B10' 36.9(3) . .
Co1 B4' B12' B10' -70.5(4) . .
B6' B10' B12' B11' 37.1(3) . .
B5' B10' B12' B11' 99.9(4) . .
B9' B10' B12' B11' 137.7(4) . .
B6' B10' B12' B9' -100.6(4) . .
B5' B10' B12' B9' -37.8(3) . .
B11' B10' B12' B9' -137.7(4) . .
B6' B10' B12' B8' -64.9(4) . .
B5' B10' B12' B8' -2.0(4) . .
B9' B10' B12' B8' 35.7(3) . .
B11' B10' B12' B8' -102.0(4) . .
B6' B10' B12' B4' -0.3(5) . .
B5' B10' B12' B4' 62.6(4) . .
B9' B10' B12' B4' 100.4(4) . .
B11' B10' B12' B4' -37.3(3) . .
C11 O1 C8 C9 28.4(7) . .
O1 C8 C9 C10 -31.3(8) . .
C8 C9 C10 C11 22.6(8) . .
C8 O1 C11 C10 -13.4(6) . .
C9 C10 C11 O1 -6.4(7) . .
